data_1536900
loop_
_publ_author_name
'Zaitsev, B.E.'
'Ivanov-Emin, B.N.'
'Petrishcheva, L.P.'
'Il'inets, A.M.'
'Baturin, N.A.'
'Regel', L.L.'

_publ_section_title
;
 IK spectrum of sodium and alkali-earth metals hydroxozincates and crystal
 structure of SrZn(OH)4 H2O
;
_journal_name_full
;
Koordinatsionnaya Khimiya (= Coordination Chemistry (USSR))
;
_journal_page_first 1255
_journal_page_last 1259
_journal_volume 16
_journal_year 1990
_chemical_formula_sum 'H6 O5 Sr Zn'
_chemical_name_systematic 'Sr (Zn (O H)4) H2 O'
_space_group_IT_number 1
_symmetry_space_group_name_Hall 'P 1'
_symmetry_space_group_name_H-M 'P 1'
_cell_angle_alpha 105.39
_cell_angle_beta 65.15
_cell_angle_gamma 108.63
_cell_formula_units_Z 1
_cell_length_a 6.245
_cell_length_b 6.298
_cell_length_c 7.838
_cell_volume 261.975
_citation_journal_id_ASTM KOKHDC
_cod_data_source_file Zaitsev_KOKHDC_1990_1055.cif
_cod_data_source_block H6O5Sr1Zn1
_cod_original_cell_volume 261.9749
_cod_original_formula_sum 'H6 O5 Sr1 Zn1'
_cod_database_code 1536900

loop_
_symmetry_equiv_pos_as_xyz
x,y,z

loop_
_atom_site_label
_atom_site_type_symbol
_atom_site_fract_x
_atom_site_fract_y
_atom_site_fract_z
_atom_site_occupancy
_atom_site_U_iso_or_equiv
O3 O-2 0.186 0.717 0.604 1 0.0
O1 O-2 0.719 0.013 0.069 1 0.0
O4 O-2 0.335 0.468 0.834 1 0.0
O2 O-2 0.753 0.821 0.59 1 0.0
O5 O-2 0.817 0.392 0.793 1 0.0
Zn1 Zn+2 0.406 0.7429 0.7298 1 0.0
Sr1 Sr+2 0.0556 0.0899 0.7514 1 0.0
